data_7038383
loop_
_publ_author_name
'Simler, Thomas'
'Braunstein, Pierre'
'Danopoulos, Andreas A.'

_publ_section_title
;
 Coinage metal complexes with bridging hybrid phosphine-NHC ligands:
 synthesis of di- and tetra-nuclear complexes.
;
_journal_issue 12
_journal_name_full 'Dalton transactions (Cambridge, England : 2003)'
_journal_page_first 5122
_journal_page_last 5139
_journal_paper_doi 10.1039/c6dt00275g
_journal_volume 45
_journal_year 2016
_chemical_formula_moiety 'C52 H54 Ag4 Br4 N4 P2'
_chemical_formula_sum 'C52 H54 Ag4 Br4 N4 P2'
_chemical_formula_weight 1548.05
_chemical_name_systematic
;
 ?
;
_space_group_crystal_system triclinic
_space_group_IT_number 2
_space_group_name_Hall '-P 1'
_space_group_name_H-M_alt 'P -1'
_symmetry_space_group_name_Hall '-P 1'
_symmetry_space_group_name_H-M 'P -1'
_atom_sites_solution_hydrogens geom
_atom_sites_solution_primary direct
_atom_sites_solution_secondary difmap
_audit_creation_method SHELXL-2013
_audit_update_record
;
2016-01-06 deposited with the CCDC.
2016-02-11 downloaded from the CCDC.
;
_cell_angle_alpha 110.594(2)
_cell_angle_beta 92.605(2)
_cell_angle_gamma 104.763(2)
_cell_formula_units_Z 2
_cell_length_a 11.3196(8)
_cell_length_b 14.9520(11)
_cell_length_c 20.0621(15)
_cell_measurement_reflns_used 9387
_cell_measurement_temperature 173(2)
_cell_measurement_theta_max 30.03
_cell_measurement_theta_min 2.67
_cell_volume 3039.2(4)
_computing_cell_refinement 'Bruker SAINT'
_computing_data_collection 'Bruker APEX2'
_computing_data_reduction 'Bruker SAINT'
_computing_molecular_graphics 'Bruker SHELXTL'
_computing_publication_material 'Bruker SHELXTL'
_computing_structure_refinement 'SHELXL-2013 (Sheldrick, 2013)'
_computing_structure_solution 'SHELXS-2013 (Sheldrick, 2013)'
_diffrn_ambient_temperature 173(2)
_diffrn_measured_fraction_theta_full 0.997
_diffrn_measured_fraction_theta_max 0.992
_diffrn_measurement_device_type 'Bruker APEX-II CCD'
_diffrn_measurement_method '\f and \w scans'
_diffrn_radiation_type MoK\a
_diffrn_radiation_wavelength 0.71073
_diffrn_reflns_av_R_equivalents 0.0261
_diffrn_reflns_av_unetI/netI 0.0351
_diffrn_reflns_Laue_measured_fraction_full 0.997
_diffrn_reflns_Laue_measured_fraction_max 0.992
_diffrn_reflns_limit_h_max 15
_diffrn_reflns_limit_h_min -15
_diffrn_reflns_limit_k_max 21
_diffrn_reflns_limit_k_min -21
_diffrn_reflns_limit_l_max 28
_diffrn_reflns_limit_l_min -28
_diffrn_reflns_number 64149
_diffrn_reflns_point_group_measured_fraction_full 0.997
_diffrn_reflns_point_group_measured_fraction_max 0.992
_diffrn_reflns_theta_full 25.242
_diffrn_reflns_theta_max 30.047
_diffrn_reflns_theta_min 1.520
_diffrn_source 'sealed tube'
_exptl_absorpt_coefficient_mu 3.986
_exptl_absorpt_correction_T_max 0.7460
_exptl_absorpt_correction_T_min 0.6115
_exptl_absorpt_correction_type multi-scan
_exptl_absorpt_process_details sadabs
_exptl_crystal_colour colourless
_exptl_crystal_density_diffrn 1.692
_exptl_crystal_description prism
_exptl_crystal_F_000 1504
_exptl_crystal_size_max 0.320
_exptl_crystal_size_mid 0.300
_exptl_crystal_size_min 0.250
_platon_squeeze_details
;
 The residual electron density was assigned to a molecule of the
 diethyl ether solvent [61/2 = 31 e per asymmetric unit; one molecule
 of C4H10O would give 42e].
;
_refine_diff_density_max 2.496
_refine_diff_density_min -4.211
_refine_diff_density_rms 0.187
_refine_ls_extinction_method none
_refine_ls_goodness_of_fit_ref 1.080
_refine_ls_hydrogen_treatment constr
_refine_ls_matrix_type full
_refine_ls_number_parameters 597
_refine_ls_number_reflns 17653
_refine_ls_number_restraints 0
_refine_ls_restrained_S_all 1.080
_refine_ls_R_factor_all 0.0815
_refine_ls_R_factor_gt 0.0589
_refine_ls_shift/su_max 0.000
_refine_ls_shift/su_mean 0.000
_refine_ls_structure_factor_coef Fsqd
_refine_ls_weighting_details 'w=1/[\s^2^(Fo^2^)+(0.0869P)^2^+14.3193P] where P=(Fo^2^+2Fc^2^)/3'
_refine_ls_weighting_scheme calc
_refine_ls_wR_factor_gt 0.1642
_refine_ls_wR_factor_ref 0.1753
_reflns_Friedel_coverage 0.000
_reflns_number_gt 13141
_reflns_number_total 17653
_reflns_threshold_expression 'I > 2\s(I)'
_cod_data_source_file c6dt00275g2.cif
_cod_data_source_block pbst130611
_cod_depositor_comments 'Adding full bibliography for 7038380--7038388.cif.'
_cod_database_code 7038383
_shelx_space_group_comment
;
The symmetry employed for this shelxl refinement is uniquely defined
by the following loop, which should always be used as a source of
symmetry information in preference to the above space-group names.
They are only intended as comments.
;
_shelx_estimated_absorpt_t_min 0.362
_shelx_estimated_absorpt_t_max 0.436
_shelxl_version_number 2013-4

loop_
_space_group_symop_operation_xyz
'x, y, z'
'-x, -y, -z'

loop_
_atom_site_label
_atom_site_type_symbol
_atom_site_fract_x
_atom_site_fract_y
_atom_site_fract_z
_atom_site_U_iso_or_equiv
_atom_site_adp_type
_atom_site_occupancy
_atom_site_site_symmetry_order
_atom_site_calc_flag
_atom_site_refinement_flags_posn
_atom_site_refinement_flags_adp
C1 C 0.4868(6) -0.0729(4) 0.3810(3) 0.0302(11) Uani 1 1 d . .
C2 C 0.4719(8) -0.2081(5) 0.4093(4) 0.0500(19) Uani 1 1 d . .
H2 H 0.4865 -0.2670 0.4113 0.060 Uiso 1 1 calc R U
C3 C 0.3929(8) -0.1641(5) 0.4424(4) 0.0488(18) Uani 1 1 d . .
H3 H 0.3394 -0.1852 0.4725 0.059 Uiso 1 1 calc R U
C4 C 0.3258(8) -0.0134(5) 0.4488(4) 0.0469(17) Uani 1 1 d . .
H4A H 0.3648 0.0498 0.4425 0.056 Uiso 1 1 calc R U
H4B H 0.3212 0.0024 0.5007 0.056 Uiso 1 1 calc R U
C5 C 0.1970(8) -0.0586(6) 0.4071(5) 0.0540(19) Uani 1 1 d . .
H5A H 0.2020 -0.0768 0.3550 0.065 Uiso 1 1 calc R U
H5B H 0.1571 -0.1205 0.4148 0.065 Uiso 1 1 calc R U
C6 C 0.1181(11) 0.0114(9) 0.4289(6) 0.080(3) Uani 1 1 d . .
H6A H 0.1161 0.0327 0.4814 0.096 Uiso 1 1 calc R U
H6B H 0.1544 0.0717 0.4183 0.096 Uiso 1 1 calc R U
C7 C -0.0067(18) -0.0377(18) 0.3902(14) 0.170(9) Uani 1 1 d . .
H7A H -0.0256 -0.0022 0.3602 0.255 Uiso 1 1 calc R U
H7B H -0.0653 -0.0373 0.4247 0.255 Uiso 1 1 calc R U
H7C H -0.0134 -0.1068 0.3596 0.255 Uiso 1 1 calc R U
C8 C 0.6218(6) -0.1799(4) 0.3271(4) 0.0335(13) Uani 1 1 d . .
C9 C 0.6358(5) -0.1554(4) 0.2671(3) 0.0264(10) Uani 1 1 d . .
H9 H 0.5857 -0.1189 0.2560 0.032 Uiso 1 1 calc R U
C10 C 0.7209(5) -0.1829(4) 0.2228(4) 0.0318(12) Uani 1 1 d . .
C11 C 0.7901(8) -0.2396(7) 0.2387(6) 0.065(3) Uani 1 1 d . .
H11 H 0.8484 -0.2608 0.2089 0.078 Uiso 1 1 calc R U
C12 C 0.7728(10) -0.2650(10) 0.2989(8) 0.094(4) Uani 1 1 d . .
H12 H 0.8203 -0.3037 0.3095 0.113 Uiso 1 1 calc R U
C13 C 0.6911(8) -0.2366(7) 0.3427(6) 0.062(2) Uani 1 1 d . .
H13 H 0.6811 -0.2549 0.3833 0.075 Uiso 1 1 calc R U
C14 C 0.7357(5) -0.1548(4) 0.1585(3) 0.0286(11) Uani 1 1 d . .
H14A H 0.6551 -0.1518 0.1396 0.034 Uiso 1 1 calc R U
H14B H 0.7594 -0.2076 0.1205 0.034 Uiso 1 1 calc R U
C15 C 0.8403(5) -0.0184(4) 0.0918(3) 0.0278(11) Uani 1 1 d . .
C16 C 0.8134(6) 0.0669(5) 0.0907(4) 0.0398(14) Uani 1 1 d . .
H16 H 0.8034 0.1153 0.1341 0.048 Uiso 1 1 calc R U
C17 C 0.8009(8) 0.0817(8) 0.0259(5) 0.057(2) Uani 1 1 d . .
H17 H 0.7812 0.1394 0.0249 0.068 Uiso 1 1 calc R U
C18 C 0.8175(7) 0.0113(7) -0.0368(4) 0.055(2) Uani 1 1 d . .
H18 H 0.8103 0.0217 -0.0807 0.066 Uiso 1 1 calc R U
C19 C 0.8442(7) -0.0734(7) -0.0367(4) 0.0512(19) Uani 1 1 d . .
H19 H 0.8538 -0.1216 -0.0804 0.061 Uiso 1 1 calc R U
C20 C 0.8575(6) -0.0884(5) 0.0283(3) 0.0395(14) Uani 1 1 d . .
H20 H 0.8780 -0.1459 0.0290 0.047 Uiso 1 1 calc R U
C21 C 1.0000(5) -0.0592(4) 0.1865(3) 0.0265(10) Uani 1 1 d . .
C22 C 1.0992(6) 0.0178(5) 0.2325(3) 0.0350(12) Uani 1 1 d . .
H22 H 1.0880 0.0809 0.2591 0.042 Uiso 1 1 calc R U
C23 C 1.2147(7) 0.0027(6) 0.2396(4) 0.0486(17) Uani 1 1 d . .
H23 H 1.2824 0.0565 0.2698 0.058 Uiso 1 1 calc R U
C24 C 1.2325(6) -0.0877(6) 0.2041(4) 0.0474(17) Uani 1 1 d . .
H24 H 1.3115 -0.0973 0.2102 0.057 Uiso 1 1 calc R U
C25 C 1.1348(6) -0.1652(6) 0.1592(4) 0.0465(17) Uani 1 1 d . .
H25 H 1.1467 -0.2285 0.1342 0.056 Uiso 1 1 calc R U
C26 C 1.0209(6) -0.1518(5) 0.1503(4) 0.0398(14) Uani 1 1 d . .
H26 H 0.9546 -0.2061 0.1191 0.048 Uiso 1 1 calc R U
C27 C 0.7902(5) 0.4706(4) 0.4902(3) 0.0260(10) Uani 1 1 d . .
C28 C 0.8005(8) 0.6334(5) 0.5478(4) 0.0493(19) Uani 1 1 d . .
H28 H 0.7838 0.6956 0.5582 0.059 Uiso 1 1 calc R U
C29 C 0.8805(8) 0.6127(5) 0.5870(4) 0.0498(18) Uani 1 1 d . .
H29 H 0.9317 0.6573 0.6310 0.060 Uiso 1 1 calc R U
C30 C 0.9444(6) 0.4601(5) 0.5787(3) 0.0356(13) Uani 1 1 d . .
H30A H 1.0299 0.5035 0.5988 0.043 Uiso 1 1 calc R U
H30B H 0.9489 0.4002 0.5381 0.043 Uiso 1 1 calc R U
C31 C 0.8850(7) 0.4282(6) 0.6366(4) 0.0484(17) Uani 1 1 d . .
H31A H 0.8794 0.4877 0.6771 0.058 Uiso 1 1 calc R U
H31B H 0.8003 0.3832 0.6164 0.058 Uiso 1 1 calc R U
C32 C 0.9617(9) 0.3749(8) 0.6636(6) 0.069(3) Uani 1 1 d . .
H32A H 1.0470 0.4195 0.6824 0.083 Uiso 1 1 calc R U
H32B H 0.9659 0.3148 0.6231 0.083 Uiso 1 1 calc R U
C33 C 0.9064(13) 0.3441(12) 0.7229(8) 0.107(5) Uani 1 1 d . .
H33A H 0.8964 0.4028 0.7613 0.160 Uiso 1 1 calc R U
H33B H 0.9615 0.3155 0.7424 0.160 Uiso 1 1 calc R U
H33C H 0.8256 0.2943 0.7029 0.160 Uiso 1 1 calc R U
C34 C 0.6533(5) 0.5371(4) 0.4345(3) 0.0253(10) Uani 1 1 d . .
C35 C 0.6680(5) 0.4972(4) 0.3622(3) 0.0252(10) Uani 1 1 d . .
H35 H 0.7393 0.4766 0.3493 0.030 Uiso 1 1 calc R U
C36 C 0.5769(5) 0.4880(4) 0.3091(3) 0.0264(10) Uani 1 1 d . .
C37 C 0.4724(6) 0.5166(4) 0.3283(3) 0.0314(12) Uani 1 1 d . .
H37 H 0.4100 0.5100 0.2921 0.038 Uiso 1 1 calc R U
C38 C 0.4587(6) 0.5548(4) 0.3999(3) 0.0327(12) Uani 1 1 d . .
H38 H 0.3861 0.5735 0.4125 0.039 Uiso 1 1 calc R U
C39 C 0.5481(6) 0.5665(4) 0.4536(3) 0.0303(12) Uani 1 1 d . .
H39 H 0.5384 0.5941 0.5028 0.036 Uiso 1 1 calc R U
C40 C 0.5941(6) 0.4447(4) 0.2304(3) 0.0304(11) Uani 1 1 d . .
H40A H 0.6831 0.4540 0.2269 0.037 Uiso 1 1 calc R U
H40B H 0.5628 0.4801 0.2034 0.037 Uiso 1 1 calc R U
C41 C 0.3491(6) 0.3103(4) 0.1800(3) 0.0314(11) Uani 1 1 d . .
C42 C 0.3045(7) 0.3466(7) 0.1332(5) 0.056(2) Uani 1 1 d . .
H42 H 0.3577 0.3704 0.1039 0.067 Uiso 1 1 calc R U
C43 C 0.1821(9) 0.3489(8) 0.1280(6) 0.070(3) Uani 1 1 d . .
H43 H 0.1524 0.3747 0.0958 0.084 Uiso 1 1 calc R U
C44 C 0.1059(9) 0.3143(8) 0.1691(6) 0.075(3) Uani 1 1 d . .
H44 H 0.0222 0.3149 0.1646 0.090 Uiso 1 1 calc R U
C45 C 0.1476(8) 0.2778(6) 0.2179(4) 0.0521(18) Uani 1 1 d . .
H45 H 0.0937 0.2546 0.2471 0.063 Uiso 1 1 calc R U
C46 C 0.2687(7) 0.2763(5) 0.2229(4) 0.0412(14) Uani 1 1 d . .
H46 H 0.2984 0.2517 0.2559 0.049 Uiso 1 1 calc R U
C47 C 0.5436(6) 0.2685(5) 0.0988(3) 0.0335(12) Uani 1 1 d . .
C48 C 0.4908(7) 0.1696(6) 0.0563(4) 0.0457(16) Uani 1 1 d . .
H48 H 0.4415 0.1260 0.0758 0.055 Uiso 1 1 calc R U
C49 C 0.5097(7) 0.1331(7) -0.0154(4) 0.053(2) Uani 1 1 d . .
H49 H 0.4696 0.0653 -0.0449 0.064 Uiso 1 1 calc R U
C50 C 0.5827(10) 0.1912(8) -0.0432(4) 0.065(2) Uani 1 1 d . .
H50 H 0.5928 0.1652 -0.0924 0.078 Uiso 1 1 calc R U
C51 C 0.6417(13) 0.2857(9) -0.0022(5) 0.091(4) Uani 1 1 d . .
H51 H 0.6976 0.3255 -0.0218 0.109 Uiso 1 1 calc R U
C52 C 0.6222(12) 0.3283(7) 0.0707(5) 0.083(4) Uani 1 1 d . .
H52 H 0.6625 0.3964 0.0993 0.099 Uiso 1 1 calc R U
N1 N 0.5300(5) -0.1533(4) 0.3712(3) 0.0356(11) Uani 1 1 d . .
N2 N 0.4024(6) -0.0811(4) 0.4250(3) 0.0401(13) Uani 1 1 d . .
N3 N 0.7464(5) 0.5455(3) 0.4886(2) 0.0291(10) Uani 1 1 d . .
N4 N 0.8743(5) 0.5143(4) 0.5514(3) 0.0306(10) Uani 1 1 d . .
P1 P 0.85278(12) -0.03345(10) 0.17784(7) 0.0226(3) Uani 1 1 d . .
P2 P 0.50954(14) 0.31066(11) 0.19106(7) 0.0275(3) Uani 1 1 d . .
Br1 Br 0.81083(6) 0.15746(4) 0.41382(3) 0.03317(13) Uani 1 1 d . .
Br2 Br 0.55197(7) 0.03208(5) 0.20783(4) 0.04448(17) Uani 1 1 d . .
Br3 Br 0.82695(6) 0.29111(4) 0.27736(3) 0.03170(13) Uani 1 1 d . .
Br4 Br 0.48650(5) 0.22483(4) 0.38615(3) 0.02834(12) Uani 1 1 d . .
Ag1 Ag 0.55050(5) 0.05205(3) 0.34928(3) 0.03660(12) Uani 1 1 d . .
Ag2 Ag 0.81002(4) 0.10026(3) 0.27351(2) 0.03288(11) Uani 1 1 d . .
Ag3 Ag 0.74603(5) 0.31970(3) 0.41703(3) 0.03509(11) Uani 1 1 d . .
Ag4 Ag 0.56422(5) 0.22230(4) 0.26049(3) 0.03708(12) Uani 1 1 d . .

loop_
_atom_site_aniso_label
_atom_site_aniso_U_11
_atom_site_aniso_U_22
_atom_site_aniso_U_33
_atom_site_aniso_U_23
_atom_site_aniso_U_13
_atom_site_aniso_U_12
C1 0.042(3) 0.020(2) 0.029(3) 0.010(2) 0.009(2) 0.007(2)
C2 0.077(5) 0.033(3) 0.057(4) 0.030(3) 0.035(4) 0.021(3)
C3 0.075(5) 0.035(3) 0.047(4) 0.027(3) 0.030(4) 0.015(3)
C4 0.067(5) 0.039(3) 0.042(4) 0.015(3) 0.032(4) 0.022(3)
C5 0.065(5) 0.048(4) 0.053(4) 0.022(4) 0.020(4) 0.017(4)
C6 0.088(8) 0.093(8) 0.073(7) 0.029(6) 0.023(6) 0.049(7)
C7 0.113(14) 0.20(2) 0.23(3) 0.10(2) 0.038(16) 0.075(15)
C8 0.038(3) 0.022(2) 0.048(3) 0.017(3) 0.014(3) 0.012(2)
C9 0.030(3) 0.018(2) 0.032(3) 0.009(2) 0.008(2) 0.008(2)
C10 0.028(3) 0.023(3) 0.048(3) 0.015(2) 0.012(2) 0.009(2)
C11 0.061(5) 0.078(6) 0.104(7) 0.065(6) 0.050(5) 0.051(5)
C12 0.080(7) 0.134(10) 0.162(12) 0.126(10) 0.072(8) 0.080(7)
C13 0.062(5) 0.077(6) 0.092(7) 0.070(6) 0.032(5) 0.038(5)
C14 0.023(3) 0.026(3) 0.034(3) 0.007(2) 0.010(2) 0.008(2)
C15 0.019(2) 0.036(3) 0.022(2) 0.007(2) 0.0018(19) 0.003(2)
C16 0.043(4) 0.051(4) 0.036(3) 0.022(3) 0.012(3) 0.022(3)
C17 0.048(4) 0.088(6) 0.054(5) 0.045(5) 0.011(4) 0.025(4)
C18 0.031(3) 0.096(7) 0.034(4) 0.030(4) 0.000(3) 0.002(4)
C19 0.041(4) 0.072(5) 0.022(3) 0.007(3) 0.005(3) 0.001(4)
C20 0.037(3) 0.045(4) 0.021(3) 0.002(2) 0.003(2) 0.001(3)
C21 0.021(2) 0.032(3) 0.024(2) 0.010(2) 0.003(2) 0.004(2)
C22 0.031(3) 0.039(3) 0.031(3) 0.013(3) 0.002(2) 0.006(3)
C23 0.031(3) 0.063(5) 0.046(4) 0.023(4) -0.006(3) 0.002(3)
C24 0.028(3) 0.068(5) 0.056(4) 0.034(4) 0.006(3) 0.017(3)
C25 0.036(4) 0.055(4) 0.061(5) 0.025(4) 0.020(3) 0.028(3)
C26 0.028(3) 0.037(3) 0.048(4) 0.008(3) 0.006(3) 0.010(3)
C27 0.030(3) 0.024(2) 0.019(2) 0.0025(19) 0.005(2) 0.008(2)
C28 0.079(5) 0.021(3) 0.032(3) -0.010(2) -0.014(3) 0.021(3)
C29 0.071(5) 0.033(3) 0.029(3) -0.005(3) -0.014(3) 0.013(3)
C30 0.031(3) 0.040(3) 0.033(3) 0.011(3) -0.002(2) 0.010(3)
C31 0.047(4) 0.062(5) 0.051(4) 0.033(4) 0.011(3) 0.024(4)
C32 0.068(6) 0.091(7) 0.081(7) 0.060(6) 0.008(5) 0.039(5)
C33 0.115(10) 0.151(13) 0.111(10) 0.099(10) 0.040(9) 0.058(10)
C34 0.038(3) 0.018(2) 0.021(2) 0.0059(19) 0.006(2) 0.012(2)
C35 0.030(3) 0.022(2) 0.022(2) 0.0042(19) 0.006(2) 0.011(2)
C36 0.032(3) 0.022(2) 0.026(3) 0.009(2) 0.004(2) 0.009(2)
C37 0.037(3) 0.025(3) 0.037(3) 0.015(2) 0.003(2) 0.013(2)
C38 0.035(3) 0.025(3) 0.046(3) 0.016(3) 0.012(3) 0.017(2)
C39 0.045(3) 0.017(2) 0.030(3) 0.006(2) 0.014(2) 0.012(2)
C40 0.037(3) 0.032(3) 0.021(2) 0.012(2) 0.003(2) 0.007(2)
C41 0.032(3) 0.026(3) 0.032(3) 0.008(2) 0.001(2) 0.007(2)
C42 0.044(4) 0.068(5) 0.065(5) 0.044(5) 0.000(4) 0.010(4)
C43 0.050(5) 0.085(7) 0.091(7) 0.050(6) 0.001(5) 0.023(5)
C44 0.054(5) 0.066(6) 0.098(8) 0.016(6) 0.007(5) 0.028(5)
C45 0.051(4) 0.047(4) 0.050(4) 0.007(3) 0.015(4) 0.014(3)
C46 0.045(4) 0.036(3) 0.038(3) 0.007(3) 0.009(3) 0.013(3)
C47 0.030(3) 0.045(3) 0.023(3) 0.010(2) 0.000(2) 0.012(3)
C48 0.037(3) 0.051(4) 0.035(3) 0.001(3) 0.006(3) 0.009(3)
C49 0.037(4) 0.067(5) 0.032(3) -0.007(3) 0.003(3) 0.014(4)
C50 0.083(6) 0.076(6) 0.026(3) 0.007(4) 0.010(4) 0.024(5)
C51 0.139(11) 0.079(7) 0.049(5) 0.024(5) 0.051(6) 0.016(7)
C52 0.142(10) 0.055(5) 0.042(4) 0.016(4) 0.045(6) 0.013(6)
N1 0.053(3) 0.025(2) 0.035(3) 0.015(2) 0.016(2) 0.014(2)
N2 0.062(4) 0.030(3) 0.035(3) 0.014(2) 0.023(3) 0.019(3)
N3 0.040(3) 0.023(2) 0.019(2) 0.0024(17) 0.0002(19) 0.009(2)
N4 0.035(3) 0.027(2) 0.023(2) 0.0027(18) -0.0032(19) 0.009(2)
P1 0.0234(6) 0.0203(6) 0.0208(6) 0.0029(5) 0.0060(5) 0.0074(5)
P2 0.0332(7) 0.0282(7) 0.0207(6) 0.0090(5) 0.0012(5) 0.0088(6)
Br1 0.0410(3) 0.0317(3) 0.0286(3) 0.0090(2) 0.0085(2) 0.0164(2)
Br2 0.0481(4) 0.0409(4) 0.0433(4) 0.0123(3) 0.0124(3) 0.0151(3)
Br3 0.0338(3) 0.0275(3) 0.0298(3) 0.0059(2) 0.0074(2) 0.0086(2)
Br4 0.0324(3) 0.0224(2) 0.0280(3) 0.0052(2) 0.0070(2) 0.0098(2)
Ag1 0.0546(3) 0.0240(2) 0.0384(2) 0.01674(19) 0.0157(2) 0.0147(2)
Ag2 0.0344(2) 0.0265(2) 0.0301(2) -0.00043(17) 0.00970(18) 0.01086(17)
Ag3 0.0425(3) 0.0214(2) 0.0327(2) 0.00028(17) 0.00148(19) 0.00933(18)
Ag4 0.0484(3) 0.0328(2) 0.0355(2) 0.01666(19) 0.0039(2) 0.0159(2)

loop_
_atom_type_symbol
_atom_type_description
_atom_type_scat_dispersion_real
_atom_type_scat_dispersion_imag
_atom_type_scat_source
C C 0.0033 0.0016 'International Tables Vol C Tables 4.2.6.8 and 6.1.1.4'
H H 0.0000 0.0000 'International Tables Vol C Tables 4.2.6.8 and 6.1.1.4'
N N 0.0061 0.0033 'International Tables Vol C Tables 4.2.6.8 and 6.1.1.4'
P P 0.1023 0.0942 'International Tables Vol C Tables 4.2.6.8 and 6.1.1.4'
Br Br -0.2901 2.4595 'International Tables Vol C Tables 4.2.6.8 and 6.1.1.4'
Ag Ag -0.8971 1.1015 'International Tables Vol C Tables 4.2.6.8 and 6.1.1.4'

loop_
_geom_angle_atom_site_label_1
_geom_angle_atom_site_label_2
_geom_angle_atom_site_label_3
_geom_angle
N2 C1 N1 103.7(5)
N2 C1 Ag1 125.3(4)
N1 C1 Ag1 130.4(4)
C3 C2 N1 107.5(6)
C3 C2 H2 126.2
N1 C2 H2 126.2
C2 C3 N2 106.9(6)
C2 C3 H3 126.5
N2 C3 H3 126.5
N2 C4 C5 111.7(6)
N2 C4 H4A 109.3
C5 C4 H4A 109.3
N2 C4 H4B 109.3
C5 C4 H4B 109.3
H4A C4 H4B 107.9
C6 C5 C4 112.5(8)
C6 C5 H5A 109.1
C4 C5 H5A 109.1
C6 C5 H5B 109.1
C4 C5 H5B 109.1
H5A C5 H5B 107.8
C7 C6 C5 110.2(12)
C7 C6 H6A 109.6
C5 C6 H6A 109.6
C7 C6 H6B 109.6
C5 C6 H6B 109.6
H6A C6 H6B 108.1
C6 C7 H7A 109.5
C6 C7 H7B 109.5
H7A C7 H7B 109.5
C6 C7 H7C 109.5
H7A C7 H7C 109.5
H7B C7 H7C 109.5
C9 C8 C13 120.0(6)
C9 C8 N1 120.7(5)
C13 C8 N1 119.2(6)
C8 C9 C10 121.6(5)
C8 C9 H9 119.2
C10 C9 H9 119.2
C9 C10 C11 118.1(6)
C9 C10 C14 120.8(5)
C11 C10 C14 121.1(6)
C10 C11 C12 119.3(7)
C10 C11 H11 120.3
C12 C11 H11 120.3
C13 C12 C11 122.3(7)
C13 C12 H12 118.8
C11 C12 H12 118.8
C12 C13 C8 118.6(7)
C12 C13 H13 120.7
C8 C13 H13 120.7
C10 C14 P1 113.5(4)
C10 C14 H14A 108.9
P1 C14 H14A 108.9
C10 C14 H14B 108.9
P1 C14 H14B 108.9
H14A C14 H14B 107.7
C16 C15 C20 119.8(6)
C16 C15 P1 117.9(4)
C20 C15 P1 122.4(5)
C15 C16 C17 120.3(7)
C15 C16 H16 119.8
C17 C16 H16 119.8
C18 C17 C16 119.2(8)
C18 C17 H17 120.4
C16 C17 H17 120.4
C19 C18 C17 121.2(7)
C19 C18 H18 119.4
C17 C18 H18 119.4
C18 C19 C20 119.7(7)
C18 C19 H19 120.1
C20 C19 H19 120.1
C15 C20 C19 119.7(7)
C15 C20 H20 120.2
C19 C20 H20 120.2
C22 C21 C26 117.5(5)
C22 C21 P1 117.9(4)
C26 C21 P1 124.6(5)
C21 C22 C23 120.1(6)
C21 C22 H22 119.9
C23 C22 H22 119.9
C24 C23 C22 121.3(7)
C24 C23 H23 119.4
C22 C23 H23 119.4
C23 C24 C25 119.3(6)
C23 C24 H24 120.4
C25 C24 H24 120.4
C26 C25 C24 120.6(7)
C26 C25 H25 119.7
C24 C25 H25 119.7
C25 C26 C21 121.2(7)
C25 C26 H26 119.4
C21 C26 H26 119.4
N3 C27 N4 103.1(5)
N3 C27 Ag3 130.4(4)
N4 C27 Ag3 126.4(4)
C29 C28 N3 106.3(5)
C29 C28 H28 126.8
N3 C28 H28 126.8
C28 C29 N4 106.6(6)
C28 C29 H29 126.7
N4 C29 H29 126.7
N4 C30 C31 111.9(5)
N4 C30 H30A 109.2
C31 C30 H30A 109.2
N4 C30 H30B 109.2
C31 C30 H30B 109.2
H30A C30 H30B 107.9
C32 C31 C30 109.7(6)
C32 C31 H31A 109.7
C30 C31 H31A 109.7
C32 C31 H31B 109.7
C30 C31 H31B 109.7
H31A C31 H31B 108.2
C31 C32 C33 111.1(9)
C31 C32 H32A 109.4
C33 C32 H32A 109.4
C31 C32 H32B 109.4
C33 C32 H32B 109.4
H32A C32 H32B 108.0
C32 C33 H33A 109.5
C32 C33 H33B 109.5
H33A C33 H33B 109.5
C32 C33 H33C 109.5
H33A C33 H33C 109.5
H33B C33 H33C 109.5
C39 C34 C35 120.5(5)
C39 C34 N3 120.4(5)
C35 C34 N3 119.0(5)
C36 C35 C34 119.3(5)
C36 C35 H35 120.4
C34 C35 H35 120.4
C37 C36 C35 120.0(5)
C37 C36 C40 121.2(5)
C35 C36 C40 118.8(5)
C38 C37 C36 120.0(6)
C38 C37 H37 120.0
C36 C37 H37 120.0
C39 C38 C37 121.3(5)
C39 C38 H38 119.3
C37 C38 H38 119.3
C38 C39 C34 118.8(5)
C38 C39 H39 120.6
C34 C39 H39 120.6
C36 C40 P2 109.6(4)
C36 C40 H40A 109.7
P2 C40 H40A 109.7
C36 C40 H40B 109.7
P2 C40 H40B 109.7
H40A C40 H40B 108.2
C42 C41 C46 118.4(6)
C42 C41 P2 122.2(5)
C46 C41 P2 119.4(5)
C41 C42 C43 120.8(8)
C41 C42 H42 119.6
C43 C42 H42 119.6
C44 C43 C42 119.8(9)
C44 C43 H43 120.1
C42 C43 H43 120.1
C43 C44 C45 121.4(9)
C43 C44 H44 119.3
C45 C44 H44 119.3
C46 C45 C44 118.4(8)
C46 C45 H45 120.8
C44 C45 H45 120.8
C45 C46 C41 121.3(7)
C45 C46 H46 119.4
C41 C46 H46 119.4
C48 C47 C52 118.7(7)
C48 C47 P2 117.0(5)
C52 C47 P2 124.2(6)
C47 C48 C49 120.0(7)
C47 C48 H48 120.0
C49 C48 H48 120.0
C50 C49 C48 121.4(8)
C50 C49 H49 119.3
C48 C49 H49 119.3
C49 C50 C51 120.1(8)
C49 C50 H50 119.9
C51 C50 H50 119.9
C50 C51 C52 121.0(9)
C50 C51 H51 119.5
C52 C51 H51 119.5
C47 C52 C51 118.6(9)
C47 C52 H52 120.7
C51 C52 H52 120.7
C1 N1 C2 110.5(5)
C1 N1 C8 126.0(5)
C2 N1 C8 123.5(5)
C1 N2 C3 111.4(5)
C1 N2 C4 124.3(5)
C3 N2 C4 124.3(6)
C27 N3 C28 111.8(5)
C27 N3 C34 125.0(5)
C28 N3 C34 123.2(5)
C27 N4 C29 112.1(5)
C27 N4 C30 123.7(5)
C29 N4 C30 124.1(5)
C21 P1 C15 104.8(2)
C21 P1 C14 104.4(3)
C15 P1 C14 102.3(3)
C21 P1 Ag2 119.33(19)
C15 P1 Ag2 112.23(19)
C14 P1 Ag2 112.05(17)
C41 P2 C47 103.6(3)
C41 P2 C40 103.2(3)
C47 P2 C40 104.7(3)
C41 P2 Ag4 117.7(2)
C47 P2 Ag4 114.4(2)
C40 P2 Ag4 111.99(19)
Ag2 Br1 Ag3 90.62(2)
Ag2 Br1 Ag1 74.74(2)
Ag3 Br1 Ag1 83.57(2)
Ag4 Br2 Ag1 83.00(2)
Ag4 Br2 Ag2 84.77(3)
Ag1 Br2 Ag2 73.72(2)
Ag2 Br3 Ag4 83.21(2)
Ag2 Br3 Ag3 83.34(2)
Ag4 Br3 Ag3 69.897(19)
Ag4 Br4 Ag1 82.19(2)
Ag4 Br4 Ag3 72.93(2)
Ag1 Br4 Ag3 84.91(2)
C1 Ag1 Br4 129.95(15)
C1 Ag1 Br2 122.84(16)
Br4 Ag1 Br2 92.96(2)
C1 Ag1 Br1 109.35(17)
Br4 Ag1 Br1 92.84(2)
Br2 Ag1 Br1 102.76(2)
P1 Ag2 Br1 137.95(4)
P1 Ag2 Br3 126.85(4)
Br1 Ag2 Br3 92.04(2)
P1 Ag2 Br2 90.41(4)
Br1 Ag2 Br2 106.55(2)
Br3 Ag2 Br2 90.17(2)
C27 Ag3 Br1 135.19(15)
C27 Ag3 Br4 112.05(15)
Br1 Ag3 Br4 95.80(2)
C27 Ag3 Br3 115.30(14)
Br1 Ag3 Br3 88.31(2)
Br4 Ag3 Br3 105.23(2)
C27 Ag3 Ag4 125.79(15)
Br1 Ag3 Ag4 99.01(2)
Br4 Ag3 Ag4 51.432(16)
Br3 Ag3 Ag4 54.208(18)
P2 Ag4 Br2 124.40(4)
P2 Ag4 Br4 125.62(4)
Br2 Ag4 Br4 96.28(2)
P2 Ag4 Br3 100.56(4)
Br2 Ag4 Br3 94.90(3)
Br4 Ag4 Br3 111.08(2)
P2 Ag4 Ag3 126.76(4)
Br2 Ag4 Ag3 106.08(2)
Br4 Ag4 Ag3 55.641(18)
Br3 Ag4 Ag3 55.895(17)

loop_
_geom_bond_atom_site_label_1
_geom_bond_atom_site_label_2
_geom_bond_distance
C1 N2 1.341(8)
C1 N1 1.366(7)
C1 Ag1 2.147(5)
C2 C3 1.311(10)
C2 N1 1.378(8)
C2 H2 0.9500
C3 N2 1.383(8)
C3 H3 0.9500
C4 N2 1.466(9)
C4 C5 1.508(12)
C4 H4A 0.9900
C4 H4B 0.9900
C5 C6 1.508(13)
C5 H5A 0.9900
C5 H5B 0.9900
C6 C7 1.45(2)
C6 H6A 0.9900
C6 H6B 0.9900
C7 H7A 0.9800
C7 H7B 0.9800
C7 H7C 0.9800
C8 C9 1.380(8)
C8 C13 1.392(9)
C8 N1 1.438(8)
C9 C10 1.382(8)
C9 H9 0.9500
C10 C11 1.393(9)
C10 C14 1.494(8)
C11 C12 1.396(13)
C11 H11 0.9500
C12 C13 1.348(13)
C12 H12 0.9500
C13 H13 0.9500
C14 P1 1.853(6)
C14 H14A 0.9900
C14 H14B 0.9900
C15 C16 1.392(9)
C15 C20 1.395(8)
C15 P1 1.821(6)
C16 C17 1.401(10)
C16 H16 0.9500
C17 C18 1.384(13)
C17 H17 0.9500
C18 C19 1.376(13)
C18 H18 0.9500
C19 C20 1.407(10)
C19 H19 0.9500
C20 H20 0.9500
C21 C22 1.391(8)
C21 C26 1.406(8)
C21 P1 1.818(6)
C22 C23 1.393(10)
C22 H22 0.9500
C23 C24 1.359(12)
C23 H23 0.9500
C24 C25 1.378(11)
C24 H24 0.9500
C25 C26 1.368(9)
C25 H25 0.9500
C26 H26 0.9500
C27 N3 1.345(7)
C27 N4 1.361(7)
C27 Ag3 2.127(5)
C28 C29 1.336(10)
C28 N3 1.392(7)
C28 H28 0.9500
C29 N4 1.372(8)
C29 H29 0.9500
C30 N4 1.479(8)
C30 C31 1.525(9)
C30 H30A 0.9900
C30 H30B 0.9900
C31 C32 1.516(10)
C31 H31A 0.9900
C31 H31B 0.9900
C32 C33 1.525(14)
C32 H32A 0.9900
C32 H32B 0.9900
C33 H33A 0.9800
C33 H33B 0.9800
C33 H33C 0.9800
C34 C39 1.396(8)
C34 C35 1.397(7)
C34 N3 1.426(7)
C35 C36 1.393(8)
C35 H35 0.9500
C36 C37 1.383(8)
C36 C40 1.524(8)
C37 C38 1.380(9)
C37 H37 0.9500
C38 C39 1.376(9)
C38 H38 0.9500
C39 H39 0.9500
C40 P2 1.844(6)
C40 H40A 0.9900
C40 H40B 0.9900
C41 C42 1.374(9)
C41 C46 1.403(9)
C41 P2 1.818(6)
C42 C43 1.394(12)
C42 H42 0.9500
C43 C44 1.352(15)
C43 H43 0.9500
C44 C45 1.395(14)
C44 H44 0.9500
C45 C46 1.377(11)
C45 H45 0.9500
C46 H46 0.9500
C47 C48 1.373(10)
C47 C52 1.380(11)
C47 P2 1.828(6)
C48 C49 1.396(10)
C48 H48 0.9500
C49 C50 1.328(13)
C49 H49 0.9500
C50 C51 1.331(15)
C50 H50 0.9500
C51 C52 1.429(12)
C51 H51 0.9500
C52 H52 0.9500
P1 Ag2 2.4069(13)
P2 Ag4 2.3878(14)
Br1 Ag2 2.6372(7)
Br1 Ag3 2.6885(7)
Br1 Ag1 2.9487(9)
Br2 Ag4 2.6260(9)
Br2 Ag1 2.7483(9)
Br2 Ag2 2.9147(9)
Br3 Ag2 2.7842(8)
Br3 Ag4 2.8500(8)
Br3 Ag3 2.9092(8)
Br4 Ag4 2.6986(7)
Br4 Ag1 2.7210(7)
Br4 Ag3 2.8493(8)
Ag3 Ag4 3.2995(7)

loop_
_geom_torsion_atom_site_label_1
_geom_torsion_atom_site_label_2
_geom_torsion_atom_site_label_3
_geom_torsion_atom_site_label_4
_geom_torsion
N1 C2 C3 N2 -0.3(10)
N2 C4 C5 C6 -177.9(7)
C4 C5 C6 C7 -176.7(12)
C13 C8 C9 C10 -2.4(10)
N1 C8 C9 C10 -178.0(6)
C8 C9 C10 C11 2.3(10)
C8 C9 C10 C14 -179.4(6)
C9 C10 C11 C12 -1.1(14)
C14 C10 C11 C12 -179.4(9)
C10 C11 C12 C13 0.0(19)
C11 C12 C13 C8 0.0(19)
C9 C8 C13 C12 1.2(14)
N1 C8 C13 C12 176.9(10)
C9 C10 C14 P1 90.5(6)
C11 C10 C14 P1 -91.2(8)
C20 C15 C16 C17 1.4(10)
P1 C15 C16 C17 -179.1(6)
C15 C16 C17 C18 -1.0(11)
C16 C17 C18 C19 0.9(12)
C17 C18 C19 C20 -1.2(11)
C16 C15 C20 C19 -1.6(9)
P1 C15 C20 C19 178.8(5)
C18 C19 C20 C15 1.6(10)
C26 C21 C22 C23 2.1(9)
P1 C21 C22 C23 -178.3(5)
C21 C22 C23 C24 -2.3(10)
C22 C23 C24 C25 1.3(11)
C23 C24 C25 C26 -0.1(11)
C24 C25 C26 C21 0.0(11)
C22 C21 C26 C25 -1.0(10)
P1 C21 C26 C25 179.5(5)
N3 C28 C29 N4 0.3(9)
N4 C30 C31 C32 -178.9(7)
C30 C31 C32 C33 178.7(10)
C39 C34 C35 C36 0.6(8)
N3 C34 C35 C36 179.5(5)
C34 C35 C36 C37 -1.1(8)
C34 C35 C36 C40 179.8(5)
C35 C36 C37 C38 0.4(8)
C40 C36 C37 C38 179.5(5)
C36 C37 C38 C39 0.8(9)
C37 C38 C39 C34 -1.2(8)
C35 C34 C39 C38 0.5(8)
N3 C34 C39 C38 -178.3(5)
C37 C36 C40 P2 -82.2(6)
C35 C36 C40 P2 96.9(5)
C46 C41 C42 C43 -0.4(13)
P2 C41 C42 C43 -177.4(8)
C41 C42 C43 C44 -0.6(16)
C42 C43 C44 C45 1.3(17)
C43 C44 C45 C46 -0.9(14)
C44 C45 C46 C41 -0.1(11)
C42 C41 C46 C45 0.7(10)
P2 C41 C46 C45 177.9(6)
C52 C47 C48 C49 -4.8(12)
P2 C47 C48 C49 177.9(6)
C47 C48 C49 C50 3.0(13)
C48 C49 C50 C51 1.4(16)
C49 C50 C51 C52 -4(2)
C48 C47 C52 C51 2.4(16)
P2 C47 C52 C51 179.4(9)
C50 C51 C52 C47 2(2)
N2 C1 N1 C2 -0.3(8)
Ag1 C1 N1 C2 171.5(6)
N2 C1 N1 C8 179.0(6)
Ag1 C1 N1 C8 -9.2(10)
C3 C2 N1 C1 0.4(9)
C3 C2 N1 C8 -179.0(7)
C9 C8 N1 C1 -29.3(10)
C13 C8 N1 C1 155.0(8)
C9 C8 N1 C2 149.9(7)
C13 C8 N1 C2 -25.7(11)
N1 C1 N2 C3 0.1(8)
Ag1 C1 N2 C3 -172.2(5)
N1 C1 N2 C4 -177.2(7)
Ag1 C1 N2 C4 10.4(10)
C2 C3 N2 C1 0.1(10)
C2 C3 N2 C4 177.5(7)
C5 C4 N2 C1 101.2(8)
C5 C4 N2 C3 -75.8(9)
N4 C27 N3 C28 -0.8(7)
Ag3 C27 N3 C28 179.8(5)
N4 C27 N3 C34 -179.1(5)
Ag3 C27 N3 C34 1.6(8)
C29 C28 N3 C27 0.3(9)
C29 C28 N3 C34 178.7(6)
C39 C34 N3 C27 126.2(6)
C35 C34 N3 C27 -52.7(8)
C39 C34 N3 C28 -51.9(8)
C35 C34 N3 C28 129.2(7)
N3 C27 N4 C29 1.0(7)
Ag3 C27 N4 C29 -179.6(5)
N3 C27 N4 C30 177.2(5)
Ag3 C27 N4 C30 -3.4(8)
C28 C29 N4 C27 -0.9(9)
C28 C29 N4 C30 -177.0(7)
C31 C30 N4 C27 -97.1(7)
C31 C30 N4 C29 78.6(9)
C22 C21 P1 C15 103.1(5)
C26 C21 P1 C15 -77.3(6)
C22 C21 P1 C14 -149.7(4)
C26 C21 P1 C14 29.9(6)
C22 C21 P1 Ag2 -23.6(5)
C26 C21 P1 Ag2 156.0(5)
C16 C15 P1 C21 -128.6(5)
C20 C15 P1 C21 51.0(5)
C16 C15 P1 C14 122.6(5)
C20 C15 P1 C14 -57.8(5)
C16 C15 P1 Ag2 2.4(5)
C20 C15 P1 Ag2 -178.0(4)
C10 C14 P1 C21 74.5(4)
C10 C14 P1 C15 -176.4(4)
C10 C14 P1 Ag2 -56.0(4)
C42 C41 P2 C47 -43.4(7)
C46 C41 P2 C47 139.6(5)
C42 C41 P2 C40 65.5(7)
C46 C41 P2 C40 -111.5(5)
C42 C41 P2 Ag4 -170.7(6)
C46 C41 P2 Ag4 12.3(6)
C48 C47 P2 C41 -72.0(6)
C52 C47 P2 C41 110.9(8)
C48 C47 P2 C40 -179.8(5)
C52 C47 P2 C40 3.2(9)
C48 C47 P2 Ag4 57.3(6)
C52 C47 P2 Ag4 -119.8(8)
C36 C40 P2 C41 74.1(4)
C36 C40 P2 C47 -177.8(4)
C36 C40 P2 Ag4 -53.3(4)

loop_
_platon_squeeze_void_nr
_platon_squeeze_void_average_x
_platon_squeeze_void_average_y
_platon_squeeze_void_average_z
_platon_squeeze_void_volume
_platon_squeeze_void_count_electrons
1 0.047 0.500 1.000 456.7 58.9
2 0.090 0.220 0.529 18.1 1.1
3 0.910 0.780 0.471 18.1 0.9
